data_4082519
loop_
_publ_author_name
'Oliva-Madrid, Mar\'ia-Jos\'e'
'Garc\?\'ia-L\'opez, Jos\'e-Antonio'
'Saura-Llamas, Isabel'
'Bautista, Delia'
'Vicente, Jos\'e'

_publ_section_title
;
 Reactivity of Eight-Membered Palladacycles Arising from Monoinsertion of
 Alkynes into the Pd--C bond of Ortho-Palladated Phenethylamines toward
 Unsaturated Molecules. Synthesis of Dihydro-3-Benzazocinones, N7-amino
 Acids, N7-amino Esters, and 3-Benzazepines
;
_journal_issue 1
_journal_name_full Organometallics
_journal_page_first 19
_journal_paper_doi 10.1021/om4010059
_journal_volume 33
_journal_year 2014
_chemical_formula_sum 'C29 H32 F3 N O6 S'
_chemical_formula_weight 579.62
_chemical_name_systematic
; 
 ? 
;
_space_group_IT_number 14
_symmetry_cell_setting monoclinic
_symmetry_space_group_name_Hall '-P 2yn'
_symmetry_space_group_name_H-M 'P 1 21/n 1'
_atom_sites_solution_hydrogens geom
_atom_sites_solution_primary direct
_atom_sites_solution_secondary difmap
_audit_creation_method SHELXL-97
_cell_angle_alpha 90.00
_cell_angle_beta 94.473(2)
_cell_angle_gamma 90.00
_cell_formula_units_Z 4
_cell_length_a 9.6910(7)
_cell_length_b 9.6693(7)
_cell_length_c 30.787(2)
_cell_measurement_reflns_used 8697
_cell_measurement_temperature 100(2)
_cell_measurement_theta_max 28.61
_cell_measurement_theta_min 2.26
_cell_volume 2876.1(3)
_computing_cell_refinement 'Bruker SAINT'
_computing_data_collection 'Bruker SMART'
_computing_data_reduction 'Bruker SAINT'
_computing_molecular_graphics 'Bruker SHELXTL'
_computing_publication_material 'Bruker SHELXTL'
_computing_structure_refinement 'SHELXL-97 (Sheldrick, 1997)'
_computing_structure_solution 'SHELXS-97 (Sheldrick, 1990)'
_diffrn_ambient_temperature 100(2)
_diffrn_detector_area_resol_mean 8.26
_diffrn_measured_fraction_theta_full 0.999
_diffrn_measured_fraction_theta_max 0.938
_diffrn_measurement_device_type 'Bruker SMART APEX CCD'
_diffrn_measurement_method \w-scan
_diffrn_radiation_monochromator graphite
_diffrn_radiation_source 'fine-focus sealed tube'
_diffrn_radiation_type MoK\a
_diffrn_radiation_wavelength 0.71073
_diffrn_reflns_av_R_equivalents 0.0215
_diffrn_reflns_av_sigmaI/netI 0.0173
_diffrn_reflns_limit_h_max 13
_diffrn_reflns_limit_h_min -13
_diffrn_reflns_limit_k_max 13
_diffrn_reflns_limit_k_min -13
_diffrn_reflns_limit_l_max 41
_diffrn_reflns_limit_l_min -40
_diffrn_reflns_number 34291
_diffrn_reflns_theta_full 26.00
_diffrn_reflns_theta_max 28.72
_diffrn_reflns_theta_min 2.16
_exptl_absorpt_coefficient_mu 0.174
_exptl_absorpt_correction_T_max 0.9726
_exptl_absorpt_correction_T_min 0.5704
_exptl_absorpt_correction_type multi-scan
_exptl_absorpt_process_details SADABS
_exptl_crystal_colour colourless
_exptl_crystal_density_diffrn 1.339
_exptl_crystal_density_method 'not measured'
_exptl_crystal_description block
_exptl_crystal_F_000 1216
_exptl_crystal_size_max 0.40
_exptl_crystal_size_mid 0.37
_exptl_crystal_size_min 0.16
_refine_diff_density_max 0.986
_refine_diff_density_min -1.112
_refine_diff_density_rms 0.066
_refine_ls_extinction_method none
_refine_ls_goodness_of_fit_ref 1.020
_refine_ls_hydrogen_treatment 'NH3 and OH free, ordered methyls rigid, others riding'
_refine_ls_matrix_type full
_refine_ls_number_parameters 371
_refine_ls_number_reflns 6990
_refine_ls_number_restraints 14
_refine_ls_restrained_S_all 1.023
_refine_ls_R_factor_all 0.0548
_refine_ls_R_factor_gt 0.0511
_refine_ls_shift/su_max 0.000
_refine_ls_shift/su_mean 0.000
_refine_ls_structure_factor_coef Fsqd
_refine_ls_weighting_details 'calc w=1/[\s^2^(Fo^2^)+(0.0642P)^2^+2.8904P] where P=(Fo^2^+2Fc^2^)/3'
_refine_ls_weighting_scheme calc
_refine_ls_wR_factor_gt 0.1275
_refine_ls_wR_factor_ref 0.1304
_reflns_number_gt 6417
_reflns_number_total 6990
_reflns_threshold_expression >2sigma(I)
_cod_data_source_file om4010059_si_002.cif
_cod_data_source_block jah522s
_cod_original_cell_volume 2876.1(4)
_cod_original_sg_symbol_H-M 'P 2(1)/n'
_cod_database_code 4082519

loop_
_symmetry_equiv_pos_as_xyz
'x, y, z'
'-x+1/2, y+1/2, -z+1/2'
'-x, -y, -z'
'x-1/2, -y-1/2, z-1/2'

loop_
_atom_site_label
_atom_site_type_symbol
_atom_site_fract_x
_atom_site_fract_y
_atom_site_fract_z
_atom_site_U_iso_or_equiv
_atom_site_adp_type
_atom_site_occupancy
_atom_site_symmetry_multiplicity
_atom_site_calc_flag
_atom_site_refinement_flags
_atom_site_disorder_assembly
_atom_site_disorder_group
N1 N 0.29227(14) 0.44667(15) 0.07925(5) 0.0190(3) Uani 1 1 d D . .
H01A H 0.3831(16) 0.459(2) 0.0795(7) 0.022(5) Uiso 1 1 d D . .
H01B H 0.275(2) 0.417(2) 0.1059(5) 0.024(5) Uiso 1 1 d D . .
H01C H 0.247(2) 0.5258(19) 0.0753(7) 0.029(6) Uiso 1 1 d D . .
O1 O 0.57913(12) 0.50067(11) 0.09281(4) 0.0192(2) Uani 1 1 d . . .
O2 O 0.76794(13) 0.47720(14) 0.13879(4) 0.0255(3) Uani 1 1 d . . .
H02 H 0.792(3) 0.549(3) 0.1273(9) 0.044(7) Uiso 1 1 d . . .
C1 C 0.57412(15) 0.20605(15) 0.06568(5) 0.0148(3) Uani 1 1 d . . .
C2 C 0.46039(15) 0.20644(15) 0.03450(5) 0.0158(3) Uani 1 1 d . . .
C3 C 0.48530(17) 0.19749(17) -0.00950(5) 0.0202(3) Uani 1 1 d . . .
H3 H 0.4090 0.1972 -0.0309 0.024 Uiso 1 1 calc R . .
C4 C 0.61900(17) 0.18891(18) -0.02285(5) 0.0223(3) Uani 1 1 d . . .
H4 H 0.6335 0.1819 -0.0529 0.027 Uiso 1 1 calc R . .
C5 C 0.73084(17) 0.19071(17) 0.00815(5) 0.0212(3) Uani 1 1 d . . .
H5 H 0.8225 0.1859 -0.0006 0.025 Uiso 1 1 calc R . .
C6 C 0.70839(16) 0.19955(16) 0.05206(5) 0.0181(3) Uani 1 1 d . . .
H6 H 0.7853 0.2012 0.0732 0.022 Uiso 1 1 calc R . .
C7 C 0.55871(15) 0.19969(15) 0.11380(5) 0.0144(3) Uani 1 1 d . . .
C8 C 0.59877(15) 0.30394(15) 0.14085(5) 0.0157(3) Uani 1 1 d . . .
C9 C 0.64553(16) 0.43650(16) 0.12135(5) 0.0165(3) Uani 1 1 d . . .
C10 C 0.23530(15) 0.35150(16) 0.04297(5) 0.0178(3) Uani 1 1 d . . .
C11 C 0.31213(15) 0.21150(16) 0.04683(5) 0.0168(3) Uani 1 1 d . . .
H11A H 0.3113 0.1797 0.0774 0.020 Uiso 1 1 calc R . .
H11B H 0.2580 0.1437 0.0284 0.020 Uiso 1 1 calc R . .
C12 C 0.08301(17) 0.32682(19) 0.04998(7) 0.0277(4) Uani 1 1 d . . .
H12A H 0.0757 0.2801 0.0780 0.041 Uiso 1 1 calc R . .
H12B H 0.0412 0.2688 0.0264 0.041 Uiso 1 1 calc R . .
H12C H 0.0344 0.4157 0.0501 0.041 Uiso 1 1 calc R . .
C13 C 0.2515(2) 0.42790(18) 0.00049(6) 0.0260(4) Uani 1 1 d . . .
H13A H 0.1974 0.5136 0.0000 0.039 Uiso 1 1 calc R . .
H13B H 0.2183 0.3693 -0.0241 0.039 Uiso 1 1 calc R . .
H13C H 0.3494 0.4501 -0.0018 0.039 Uiso 1 1 calc R . .
C21 C 0.51288(15) 0.06285(15) 0.12985(5) 0.0158(3) Uani 1 1 d . . .
C22 C 0.58491(17) -0.05576(17) 0.11949(5) 0.0209(3) Uani 1 1 d . . .
H22 H 0.6628 -0.0483 0.1027 0.025 Uiso 1 1 calc R . .
C23 C 0.5439(2) -0.18474(18) 0.13345(6) 0.0268(4) Uani 1 1 d . . .
H23 H 0.5956 -0.2649 0.1272 0.032 Uiso 1 1 calc R . .
C24 C 0.4272(2) -0.19618(18) 0.15659(6) 0.0280(4) Uani 1 1 d . . .
H24 H 0.3973 -0.2847 0.1654 0.034 Uiso 1 1 calc R . .
C25 C 0.35434(18) -0.07938(19) 0.16684(6) 0.0254(4) Uani 1 1 d . . .
H25 H 0.2742 -0.0880 0.1826 0.031 Uiso 1 1 calc R . .
C26 C 0.39769(17) 0.05089(17) 0.15424(5) 0.0202(3) Uani 1 1 d . . .
H26 H 0.3492 0.1313 0.1622 0.024 Uiso 1 1 calc R . .
C31 C 0.60956(16) 0.29679(16) 0.18940(5) 0.0177(3) Uani 1 1 d . . .
C32 C 0.68011(18) 0.18928(19) 0.21163(6) 0.0246(3) Uani 1 1 d . . .
H32 H 0.7200 0.1173 0.1957 0.030 Uiso 1 1 calc R . .
C33 C 0.6924(2) 0.1868(2) 0.25701(6) 0.0320(4) Uani 1 1 d . . .
H33 H 0.7406 0.1132 0.2719 0.038 Uiso 1 1 calc R . .
C34 C 0.6348(2) 0.2908(2) 0.28040(6) 0.0325(4) Uani 1 1 d . . .
H34 H 0.6442 0.2893 0.3113 0.039 Uiso 1 1 calc R . .
C35 C 0.5638(2) 0.3967(2) 0.25883(6) 0.0347(4) Uani 1 1 d . . .
H35 H 0.5228 0.4674 0.2749 0.042 Uiso 1 1 calc R . .
C36 C 0.55190(19) 0.40064(19) 0.21347(6) 0.0269(4) Uani 1 1 d . . .
H36 H 0.5039 0.4749 0.1988 0.032 Uiso 1 1 calc R . .
C99 C 0.01039(18) 0.91392(17) 0.08694(6) 0.0238(3) Uani 1 1 d . . .
F1 F 0.13710(12) 0.96241(12) 0.08277(4) 0.0370(3) Uani 1 1 d . . .
F2 F -0.04679(14) 0.98945(12) 0.11703(4) 0.0417(3) Uani 1 1 d . . .
F3 F -0.06349(13) 0.93366(13) 0.04917(4) 0.0375(3) Uiso 1 1 d . . .
S1 S 0.01545(4) 0.73155(4) 0.101809(12) 0.01802(10) Uani 1 1 d . . .
O3 O 0.08869(14) 0.72760(16) 0.14392(4) 0.0340(3) Uani 1 1 d . . .
O4 O 0.08514(14) 0.66877(14) 0.06709(5) 0.0310(3) Uani 1 1 d . . .
O5 O -0.13084(12) 0.69888(13) 0.10128(4) 0.0243(3) Uani 1 1 d . . .
C91 C 0.0311(6) 0.2899(8) 0.2053(2) 0.0624(16) Uiso 0.571(10) 1 d PD A 1
H91A H 0.0204 0.2108 0.1854 0.094 Uiso 0.571(10) 1 calc PR A 1
H91B H -0.0567 0.3402 0.2050 0.094 Uiso 0.571(10) 1 calc PR A 1
H91C H 0.0578 0.2570 0.2348 0.094 Uiso 0.571(10) 1 calc PR A 1
O6 O 0.1997(4) 0.3550(4) 0.16035(10) 0.0353(8) Uiso 0.571(10) 1 d PD A 1
C92 C 0.1371(4) 0.3811(5) 0.19126(12) 0.0275(9) Uiso 0.571(10) 1 d PD A 1
C93 C 0.1683(5) 0.5084(6) 0.21765(17) 0.0432(11) Uiso 0.571(10) 1 d PD A 1
H93A H 0.2412 0.5614 0.2048 0.065 Uiso 0.571(10) 1 calc PR A 1
H93B H 0.1997 0.4822 0.2476 0.065 Uiso 0.571(10) 1 calc PR A 1
H93C H 0.0846 0.5651 0.2179 0.065 Uiso 0.571(10) 1 calc PR A 1
C91B C 0.0323(7) 0.3402(10) 0.2073(2) 0.0539(19) Uiso 0.429(10) 1 d PD A 2
H91D H 0.0206 0.2630 0.1868 0.081 Uiso 0.429(10) 1 calc PR A 2
H91E H -0.0509 0.3982 0.2049 0.081 Uiso 0.429(10) 1 calc PR A 2
H91F H 0.0468 0.3040 0.2371 0.081 Uiso 0.429(10) 1 calc PR A 2
O6B O 0.2312(5) 0.3993(6) 0.16669(13) 0.0357(11) Uiso 0.429(10) 1 d PD A 2
C92B C 0.1573(5) 0.4264(7) 0.19691(15) 0.0258(11) Uiso 0.429(10) 1 d PD A 2
C93B C 0.1902(6) 0.5487(7) 0.22517(19) 0.0344(13) Uiso 0.429(10) 1 d PD A 2
H93D H 0.2716 0.5962 0.2154 0.052 Uiso 0.429(10) 1 calc PR A 2
H93E H 0.2097 0.5182 0.2554 0.052 Uiso 0.429(10) 1 calc PR A 2
H93F H 0.1111 0.6121 0.2234 0.052 Uiso 0.429(10) 1 calc PR A 2

loop_
_atom_site_aniso_label
_atom_site_aniso_U_11
_atom_site_aniso_U_22
_atom_site_aniso_U_33
_atom_site_aniso_U_23
_atom_site_aniso_U_13
_atom_site_aniso_U_12
N1 0.0165(6) 0.0192(6) 0.0212(6) -0.0021(5) 0.0010(5) 0.0004(5)
O1 0.0200(5) 0.0149(5) 0.0225(5) 0.0018(4) 0.0007(4) -0.0019(4)
O2 0.0219(6) 0.0244(6) 0.0294(6) 0.0072(5) -0.0040(5) -0.0101(5)
C1 0.0168(7) 0.0114(6) 0.0163(7) 0.0003(5) 0.0023(5) -0.0009(5)
C2 0.0156(7) 0.0132(6) 0.0188(7) -0.0001(5) 0.0022(5) -0.0005(5)
C3 0.0197(7) 0.0231(8) 0.0175(7) -0.0007(6) -0.0001(6) -0.0007(6)
C4 0.0236(8) 0.0274(8) 0.0163(7) -0.0011(6) 0.0043(6) -0.0012(6)
C5 0.0178(7) 0.0238(8) 0.0225(8) 0.0004(6) 0.0056(6) -0.0005(6)
C6 0.0156(7) 0.0187(7) 0.0197(7) 0.0011(6) 0.0005(5) -0.0013(5)
C7 0.0124(6) 0.0145(7) 0.0165(7) 0.0015(5) 0.0016(5) 0.0004(5)
C8 0.0148(7) 0.0152(7) 0.0171(7) 0.0016(5) 0.0016(5) -0.0007(5)
C9 0.0177(7) 0.0155(7) 0.0165(7) -0.0022(5) 0.0025(5) -0.0026(5)
C10 0.0153(7) 0.0176(7) 0.0201(7) -0.0010(6) -0.0019(5) -0.0002(5)
C11 0.0148(7) 0.0167(7) 0.0189(7) 0.0004(5) 0.0009(5) -0.0013(5)
C12 0.0139(7) 0.0263(9) 0.0423(10) -0.0031(7) -0.0005(7) 0.0004(6)
C13 0.0335(9) 0.0230(8) 0.0208(8) 0.0029(6) -0.0023(7) 0.0047(7)
C21 0.0180(7) 0.0146(7) 0.0143(6) 0.0006(5) -0.0015(5) -0.0025(5)
C22 0.0222(8) 0.0170(7) 0.0232(8) -0.0017(6) 0.0008(6) -0.0001(6)
C23 0.0333(9) 0.0153(7) 0.0311(9) -0.0005(6) -0.0027(7) 0.0003(7)
C24 0.0375(10) 0.0179(8) 0.0276(9) 0.0062(6) -0.0035(7) -0.0099(7)
C25 0.0264(8) 0.0284(9) 0.0216(8) 0.0041(6) 0.0027(6) -0.0102(7)
C26 0.0208(7) 0.0199(7) 0.0202(7) 0.0007(6) 0.0028(6) -0.0027(6)
C31 0.0171(7) 0.0196(7) 0.0163(7) -0.0007(5) 0.0011(5) -0.0057(6)
C32 0.0253(8) 0.0267(8) 0.0216(8) 0.0011(6) -0.0002(6) 0.0010(7)
C33 0.0321(9) 0.0399(11) 0.0232(9) 0.0081(7) -0.0033(7) -0.0009(8)
C34 0.0339(10) 0.0474(12) 0.0165(8) -0.0002(7) 0.0031(7) -0.0100(9)
C35 0.0410(11) 0.0402(11) 0.0237(9) -0.0095(8) 0.0078(8) -0.0013(9)
C36 0.0334(9) 0.0247(8) 0.0227(8) -0.0029(7) 0.0028(7) 0.0014(7)
C99 0.0232(8) 0.0180(7) 0.0307(9) 0.0012(6) 0.0052(6) -0.0016(6)
F1 0.0302(6) 0.0273(6) 0.0543(7) 0.0086(5) 0.0077(5) -0.0129(5)
F2 0.0494(7) 0.0231(6) 0.0546(8) -0.0116(5) 0.0175(6) 0.0008(5)
S1 0.01688(19) 0.01617(18) 0.0215(2) 0.00249(13) 0.00462(14) -0.00176(13)
O3 0.0294(7) 0.0422(8) 0.0295(7) 0.0113(6) -0.0037(5) -0.0080(6)
O4 0.0350(7) 0.0234(6) 0.0369(7) 0.0007(5) 0.0177(6) 0.0049(5)
O5 0.0193(6) 0.0237(6) 0.0301(6) 0.0025(5) 0.0046(5) -0.0061(5)

loop_
_atom_type_symbol
_atom_type_description
_atom_type_scat_dispersion_real
_atom_type_scat_dispersion_imag
_atom_type_scat_source
C C 0.0033 0.0016 'International Tables Vol C Tables 4.2.6.8 and 6.1.1.4'
H H 0.0000 0.0000 'International Tables Vol C Tables 4.2.6.8 and 6.1.1.4'
N N 0.0061 0.0033 'International Tables Vol C Tables 4.2.6.8 and 6.1.1.4'
O O 0.0106 0.0060 'International Tables Vol C Tables 4.2.6.8 and 6.1.1.4'
F F 0.0171 0.0103 'International Tables Vol C Tables 4.2.6.8 and 6.1.1.4'
S S 0.1246 0.1234 'International Tables Vol C Tables 4.2.6.8 and 6.1.1.4'

loop_
_geom_angle_atom_site_label_1
_geom_angle_atom_site_label_2
_geom_angle_atom_site_label_3
_geom_angle
C6 C1 C2 119.60(14)
C6 C1 C7 117.40(13)
C2 C1 C7 122.77(13)
C3 C2 C1 118.48(14)
C3 C2 C11 118.94(13)
C1 C2 C11 122.55(13)
C4 C3 C2 121.69(14)
C5 C4 C3 119.43(15)
C4 C5 C6 119.82(15)
C5 C6 C1 120.97(14)
C8 C7 C21 122.57(13)
C8 C7 C1 122.27(13)
C21 C7 C1 114.71(12)
C7 C8 C31 125.44(14)
C7 C8 C9 118.30(13)
C31 C8 C9 116.14(13)
O1 C9 O2 123.21(14)
O1 C9 C8 124.39(14)
O2 C9 C8 112.40(13)
N1 C10 C13 106.39(13)
N1 C10 C12 106.92(13)
C13 C10 C12 111.31(14)
N1 C10 C11 109.23(12)
C13 C10 C11 114.21(13)
C12 C10 C11 108.51(13)
C2 C11 C10 118.02(13)
C22 C21 C26 119.38(14)
C22 C21 C7 119.14(13)
C26 C21 C7 121.47(14)
C23 C22 C21 120.58(15)
C22 C23 C24 119.69(16)
C25 C24 C23 120.25(16)
C24 C25 C26 120.34(16)
C25 C26 C21 119.69(15)
C36 C31 C32 118.60(15)
C36 C31 C8 120.05(15)
C32 C31 C8 121.32(14)
C33 C32 C31 120.37(17)
C34 C33 C32 120.28(18)
C35 C34 C33 119.88(17)
C34 C35 C36 120.24(18)
C31 C36 C35 120.61(17)
F1 C99 F3 107.63(14)
F1 C99 F2 108.11(14)
F3 C99 F2 107.70(15)
F1 C99 S1 111.01(12)
F3 C99 S1 111.13(12)
F2 C99 S1 111.10(12)
O3 S1 O4 115.66(9)
O3 S1 O5 114.83(8)
O4 S1 O5 114.43(8)
O3 S1 C99 104.81(9)
O4 S1 C99 103.07(8)
O5 S1 C99 101.58(8)
O6 C92 C91 121.7(4)
O6 C92 C93 120.9(4)
C91 C92 C93 117.3(4)
O6B C92B C93B 119.7(5)
O6B C92B C91B 123.7(5)
C93B C92B C91B 116.7(5)

loop_
_geom_bond_atom_site_label_1
_geom_bond_atom_site_label_2
_geom_bond_distance
N1 C10 1.517(2)
O1 C9 1.2178(19)
O2 C9 1.3232(19)
C1 C6 1.399(2)
C1 C2 1.404(2)
C1 C7 1.502(2)
C2 C3 1.397(2)
C2 C11 1.515(2)
C3 C4 1.392(2)
C4 C5 1.387(2)
C5 C6 1.389(2)
C7 C8 1.345(2)
C7 C21 1.492(2)
C8 C31 1.492(2)
C8 C9 1.500(2)
C10 C13 1.521(2)
C10 C12 1.527(2)
C10 C11 1.545(2)
C21 C22 1.392(2)
C21 C26 1.398(2)
C22 C23 1.387(2)
C23 C24 1.387(3)
C24 C25 1.382(3)
C25 C26 1.392(2)
C31 C36 1.391(2)
C31 C32 1.394(2)
C32 C33 1.393(2)
C33 C34 1.380(3)
C34 C35 1.375(3)
C35 C36 1.393(3)
C99 F1 1.330(2)
C99 F3 1.331(2)
C99 F2 1.334(2)
C99 S1 1.8216(17)
S1 O3 1.4292(14)
S1 O4 1.4421(13)
S1 O5 1.4513(12)
C91 C92 1.444(7)
O6 C92 1.195(4)
C92 C93 1.493(6)
C91B C92B 1.526(8)
O6B C92B 1.245(5)
C92B C93B 1.487(7)

loop_
_geom_hbond_atom_site_label_D
_geom_hbond_atom_site_label_H
_geom_hbond_atom_site_label_A
_geom_hbond_distance_DH
_geom_hbond_distance_HA
_geom_hbond_distance_DA
_geom_hbond_angle_DHA
_geom_hbond_site_symmetry_A
N1 H01A O1 0.888(15) 1.953(16) 2.8274(18) 167.8(19) .
N1 H01B O6 0.898(15) 1.971(16) 2.859(3) 169.5(19) .
N1 H01C O4 0.885(16) 2.092(17) 2.9435(19) 161(2) .
C12 H12C O4 0.98 2.54 3.348(2) 139.4 .
O2 H02 O5 0.82(3) 1.84(3) 2.6583(17) 172(3) 1_655
C13 H13B O5 0.98 2.55 3.481(2) 159.4 3_565
C23 H23 O1 0.95 2.50 3.317(2) 143.9 1_545
